data_4337704
loop_
_publ_author_name
'Varzatskii, Oleg A.'
'Penkova, Larysa V.'
'Kats, Svitlana V.'
'Dolganov, Alexander V.'
'Vologzhanina, Anna V.'
'Pavlov, Alexander A.'
'Novikov, Valentin V.'
'Bogomyakov, Artem S.'
'Nemykin, Victor N.'
'Voloshin, Yan Z.'

_publ_section_title
;
 Chloride Ion-Aided Self-Assembly of Pseudoclathrochelate Metal
 Tris-pyrazoloximates.
;
_journal_issue 6
_journal_name_full 'Inorganic chemistry'
_journal_page_first 3062
_journal_page_last 3071
_journal_paper_doi 10.1021/ic4029047
_journal_volume 53
_journal_year 2014
_chemical_formula_moiety 'C21 H23 B N9 O3 Zn 1+, Cl 1-, C H Cl3'
_chemical_formula_sum 'C22 H24 B Cl4 N9 O3 Zn'
_chemical_formula_weight 680.48
_chemical_name_systematic
;
 ? 
;
_space_group_crystal_system monoclinic
_space_group_IT_number 14
_space_group_name_Hall '-P 2ybc'
_space_group_name_H-M_alt 'P 1 21/c 1'
_symmetry_space_group_name_Hall '-P 2ybc'
_symmetry_space_group_name_H-M 'P 1 21/c 1'
_atom_sites_solution_hydrogens mixed
_atom_sites_solution_primary direct
_atom_sites_solution_secondary difmap
_audit_creation_date 2014-01-04
_audit_creation_method
;
Olex2 1.2
(compiled 2013.12.10 svn.r2850 for OlexSys, GUI svn.r4736)
;
_cell_angle_alpha 90.00
_cell_angle_beta 119.719(14)
_cell_angle_gamma 90.00
_cell_formula_units_Z 4
_cell_length_a 8.287(4)
_cell_length_b 19.251(9)
_cell_length_c 20.497(9)
_cell_measurement_reflns_used 1630
_cell_measurement_temperature 100(2)
_cell_measurement_theta_max 25.41
_cell_measurement_theta_min 2.41
_cell_volume 2840(2)
_computing_cell_refinement 'APEX2 (Bruker, 2005)'
_computing_data_collection 'APEX2 (Bruker, 2005)'
_computing_data_reduction 'APEX2 (Bruker, 2005)'
_computing_molecular_graphics 'Olex2 (Dolomanov et al., 2009)'
_computing_publication_material 'Olex2 (Dolomanov et al., 2009)'
_computing_structure_refinement 'SHELXTL ver. 5.1 (Sheldrick, 2008)'
_computing_structure_solution 'SHELXTL ver. 5.1 (Sheldrick, 2008)'
_diffrn_ambient_temperature 100(2)
_diffrn_measured_fraction_theta_full 0.998
_diffrn_measured_fraction_theta_max 0.998
_diffrn_measurement_device_type 'Bruker APEX-II CCD'
_diffrn_measurement_method '\w scans'
_diffrn_radiation_monochromator graphite
_diffrn_radiation_type MoK\a
_diffrn_radiation_wavelength 0.71073
_diffrn_reflns_av_R_equivalents 0.0720
_diffrn_reflns_av_unetI/netI 0.1122
_diffrn_reflns_limit_h_max 10
_diffrn_reflns_limit_h_min -10
_diffrn_reflns_limit_k_max 24
_diffrn_reflns_limit_k_min -25
_diffrn_reflns_limit_l_max 9
_diffrn_reflns_limit_l_min -26
_diffrn_reflns_number 14609
_diffrn_reflns_theta_full 27.50
_diffrn_reflns_theta_max 27.50
_diffrn_reflns_theta_min 1.56
_diffrn_source 'fine-focus sealed tube'
_exptl_absorpt_coefficient_mu 1.285
_exptl_absorpt_correction_type none
_exptl_crystal_colour colourless
_exptl_crystal_density_diffrn 1.591
_exptl_crystal_density_method 'not measured'
_exptl_crystal_description needle
_exptl_crystal_F_000 1384
_exptl_crystal_size_max 0.32
_exptl_crystal_size_mid 0.16
_exptl_crystal_size_min 0.13
_refine_diff_density_max 0.639
_refine_diff_density_min -0.827
_refine_diff_density_rms 0.099
_refine_ls_extinction_method none
_refine_ls_goodness_of_fit_ref 1.002
_refine_ls_hydrogen_treatment constr
_refine_ls_matrix_type full
_refine_ls_number_parameters 364
_refine_ls_number_reflns 6509
_refine_ls_number_restraints 6
_refine_ls_restrained_S_all 1.037
_refine_ls_R_factor_all 0.1123
_refine_ls_R_factor_gt 0.0507
_refine_ls_shift/su_max 0.001
_refine_ls_shift/su_mean 0.000
_refine_ls_structure_factor_coef Fsqd
_refine_ls_weighting_details 'calc w=1/[\s^2^(Fo^2^)+(0.0100P)^2^+2.0000P] where P=(Fo^2^+2Fc^2^)/3'
_refine_ls_weighting_scheme calc
_refine_ls_wR_factor_gt 0.0750
_refine_ls_wR_factor_ref 0.0939
_reflns_number_gt 3796
_reflns_number_total 6509
_reflns_threshold_expression I>2\s(I)
_cod_data_source_file ic4029047_si_002.cif
_cod_data_source_block ZnPzOx
_cod_database_code 4337704
_olex2_refinement_description
;
1. Others
 Fixed Uiso: H3A(0.023) H6A(0.023) H9A(0.027) H1A(0.049) H1B(0.049) H1C(0.049)
 H4A(0.025) H5A(0.026) H6B(0.036) H6C(0.036) H6D(0.036) H9B(0.025) H10A(0.026)
 H11A(0.038) H11B(0.038) H11C(0.038) H14A(0.027) H15A(0.033) H17A(0.022)
 H18A(0.026) H19A(0.027) H20A(0.026) H21A(0.022) H22A(0.052)
 Fixed X: H3A(0.141) H6A(0.5307) H9A(0.4646) H1A(-0.3595) H1B(-0.4228) H1C(-
 0.3339) H4A(-0.3653) H5A(-0.1719) H6B(0.4678) H6C(0.6361) H6D(0.65)
 H9B(0.7721) H10A(0.7763) H11A(0.5448) H11B(0.3645) H11C(0.5556) H14A(0.6219)
 H15A(0.6257) H17A(0.0099) H18A(-0.0492) H19A(0.0386) H20A(0.181) H21A(0.2403)
 H22A(0.7556)
 Fixed Y: H3A(0.6365) H6A(0.7018) H9A(0.5537) H1A(0.6515) H1B(0.6127)
 H1C(0.5692) H4A(0.6075) H5A(0.6165) H6B(0.8071) H6C(0.7529) H6D(0.8197)
 H9B(0.8196) H10A(0.7842) H11A(0.4696) H11B(0.4251) H11C(0.4123) H14A(0.4023)
 H15A(0.4457) H17A(0.5292) H18A(0.521) H19A(0.6103) H20A(0.7102) H21A(0.7179)
 H22A(0.6295)
 Fixed Z: H3A(0.3549) H6A(0.4012) H9A(0.3969) H1A(0.0104) H1B(0.0631)
 H1C(0.0221) H4A(0.1871) H5A(0.3278) H6B(0.1028) H6C(0.1335) H6D(0.1825)
 H9B(0.3176) H10A(0.4368) H11A(0.124) H11B(0.1062) H11C(0.1826) H14A(0.3119)
 H15A(0.4289) H17A(-0.0681) H18A(-0.1909) H19A(-0.2431) H20A(-0.1723) H21A(-
 0.0486) H22A(0.5286)
;

loop_
_space_group_symop_id
_space_group_symop_operation_xyz
1 'x, y, z'
2 '-x, y+1/2, -z+1/2'
3 '-x, -y, -z'
4 'x, -y-1/2, z-1/2'

loop_
_atom_site_label
_atom_site_type_symbol
_atom_site_fract_x
_atom_site_fract_y
_atom_site_fract_z
_atom_site_U_iso_or_equiv
_atom_site_adp_type
_atom_site_occupancy
_atom_site_symmetry_multiplicity
_atom_site_calc_flag
_atom_site_refinement_flags
Zn1 Zn 0.27371(6) 0.63280(2) 0.21756(2) 0.01382(11) Uani 1 1 d .
Cl1 Cl 0.41351(13) 0.63756(6) 0.46236(5) 0.0222(2) Uani 1 1 d .
N1 N 0.0097(4) 0.63138(17) 0.11065(16) 0.0145(7) Uani 1 1 d .
N2 N 0.0611(4) 0.63513(18) 0.24634(16) 0.0165(7) Uani 1 1 d .
N3 N 0.0467(4) 0.63181(18) 0.30898(17) 0.0190(7) Uani 1 1 d .
H3A H 0.1410 0.6365 0.3549 0.023 Uiso 1 1 calc R
N4 N 0.3517(4) 0.69876(17) 0.15249(17) 0.0160(8) Uani 1 1 d .
N5 N 0.4624(4) 0.70953(17) 0.29401(17) 0.0171(8) Uani 1 1 d .
N6 N 0.5564(4) 0.72175(17) 0.36877(17) 0.0195(8) Uani 1 1 d .
H6A H 0.5307 0.7018 0.4012 0.023 Uiso 1 1 calc R
N7 N 0.3279(4) 0.55532(17) 0.15274(17) 0.0146(7) Uani 1 1 d .
N8 N 0.4223(4) 0.54756(17) 0.29302(18) 0.0169(8) Uani 1 1 d .
N9 N 0.4821(4) 0.52889(18) 0.36491(18) 0.0227(8) Uani 1 1 d .
H9A H 0.4646 0.5537 0.3969 0.027 Uiso 1 1 calc R
O1 O -0.0075(3) 0.63057(15) 0.03978(13) 0.0191(6) Uani 1 1 d .
O2 O 0.2912(3) 0.69030(14) 0.07663(14) 0.0191(6) Uani 1 1 d .
O3 O 0.2781(3) 0.56240(14) 0.07772(14) 0.0158(6) Uani 1 1 d .
C1 C -0.3307(5) 0.6135(3) 0.0463(2) 0.0327(12) Uani 1 1 d .
H1A H -0.3595 0.6515 0.0104 0.049 Uiso 1 1 calc R
H1B H -0.4228 0.6127 0.0631 0.049 Uiso 1 1 calc R
H1C H -0.3339 0.5692 0.0221 0.049 Uiso 1 1 calc R
C2 C -0.1417(5) 0.6243(2) 0.1124(2) 0.0164(9) Uani 1 1 d .
C3 C -0.1126(5) 0.6252(2) 0.1895(2) 0.0166(9) Uani 1 1 d .
C4 C -0.2353(6) 0.6156(2) 0.2159(2) 0.0207(9) Uani 1 1 d .
H4A H -0.3653 0.6075 0.1871 0.025 Uiso 1 1 calc R
C5 C -0.1289(5) 0.6205(2) 0.2927(2) 0.0219(10) Uani 1 1 d .
H5A H -0.1719 0.6165 0.3278 0.026 Uiso 1 1 calc R
C6 C 0.5660(6) 0.7844(2) 0.1478(2) 0.0241(10) Uani 1 1 d .
H6B H 0.4678 0.8071 0.1028 0.036 Uiso 1 1 calc R
H6C H 0.6361 0.7529 0.1335 0.036 Uiso 1 1 calc R
H6D H 0.6500 0.8197 0.1825 0.036 Uiso 1 1 calc R
C7 C 0.4814(5) 0.7443(2) 0.1853(2) 0.0153(9) Uani 1 1 d .
C8 C 0.5457(5) 0.7496(2) 0.2658(2) 0.0152(9) Uani 1 1 d .
C9 C 0.6918(5) 0.7875(2) 0.3227(2) 0.0205(10) Uani 1 1 d .
H9B H 0.7721 0.8196 0.3176 0.025 Uiso 1 1 calc R
C10 C 0.6931(5) 0.7679(2) 0.3875(2) 0.0217(10) Uani 1 1 d .
H10A H 0.7763 0.7842 0.4368 0.026 Uiso 1 1 calc R
C11 C 0.4765(6) 0.4474(2) 0.1460(2) 0.0252(10) Uani 1 1 d .
H11A H 0.5448 0.4696 0.1240 0.038 Uiso 1 1 calc R
H11B H 0.3645 0.4251 0.1062 0.038 Uiso 1 1 calc R
H11C H 0.5556 0.4123 0.1826 0.038 Uiso 1 1 calc R
C12 C 0.4228(5) 0.5008(2) 0.1844(2) 0.0161(9) Uani 1 1 d .
C13 C 0.4737(5) 0.4955(2) 0.2639(2) 0.0141(9) Uani 1 1 d .
C14 C 0.5697(6) 0.4441(2) 0.3177(2) 0.0225(10) Uani 1 1 d .
H14A H 0.6219 0.4023 0.3119 0.027 Uiso 1 1 calc R
C15 C 0.5709(6) 0.4683(2) 0.3815(2) 0.0275(11) Uani 1 1 d .
H15A H 0.6257 0.4457 0.4289 0.033 Uiso 1 1 calc R
C16 C 0.1318(5) 0.6247(2) -0.0441(2) 0.0139(9) Uani 1 1 d .
C17 C 0.0455(5) 0.5664(2) -0.0888(2) 0.0180(9) Uani 1 1 d .
H17A H 0.0099 0.5292 -0.0681 0.022 Uiso 1 1 calc R
C18 C 0.0103(5) 0.5612(2) -0.1620(2) 0.0218(10) Uani 1 1 d .
H18A H -0.0492 0.5210 -0.1909 0.026 Uiso 1 1 calc R
C19 C 0.0615(5) 0.6141(2) -0.1930(2) 0.0225(10) Uani 1 1 d .
H19A H 0.0386 0.6103 -0.2431 0.027 Uiso 1 1 calc R
C20 C 0.1466(5) 0.6732(2) -0.1510(2) 0.0221(10) Uani 1 1 d .
H20A H 0.1810 0.7102 -0.1723 0.026 Uiso 1 1 calc R
C21 C 0.1812(5) 0.6776(2) -0.0771(2) 0.0183(9) Uani 1 1 d .
H21A H 0.2403 0.7179 -0.0486 0.022 Uiso 1 1 calc R
B1 B 0.1746(6) 0.6277(3) 0.0411(2) 0.0157(10) Uani 1 1 d .
Cl2 Cl 1.00275(18) 0.68653(7) 0.62085(9) 0.0537(4) Uani 1 1 d .
Cl3 Cl 0.9144(2) 0.54036(7) 0.60771(9) 0.0553(4) Uani 1 1 d .
Cl4 Cl 0.9778(3) 0.60819(11) 0.49754(8) 0.0907(7) Uani 1 1 d U
C22 C 0.8909(7) 0.6181(3) 0.5588(3) 0.0432(14) Uani 1 1 d .
H22A H 0.7556 0.6295 0.5286 0.052 Uiso 1 1 calc R

loop_
_atom_site_aniso_label
_atom_site_aniso_U_11
_atom_site_aniso_U_22
_atom_site_aniso_U_33
_atom_site_aniso_U_23
_atom_site_aniso_U_13
_atom_site_aniso_U_12
Zn1 0.0126(2) 0.0150(2) 0.0134(2) 0.0001(2) 0.00607(19) -0.0002(2)
Cl1 0.0256(5) 0.0267(6) 0.0147(5) -0.0005(5) 0.0102(4) 0.0014(5)
N1 0.0151(16) 0.0147(17) 0.0137(16) 0.0001(15) 0.0071(14) 0.0011(15)
N2 0.0142(16) 0.0214(19) 0.0143(16) 0.0019(15) 0.0075(15) 0.0008(15)
N3 0.0176(17) 0.029(2) 0.0118(16) -0.0007(16) 0.0080(15) -0.0016(17)
N4 0.0167(17) 0.0171(19) 0.0128(17) -0.0025(14) 0.0062(15) 0.0023(15)
N5 0.0174(18) 0.020(2) 0.0141(18) -0.0037(14) 0.0075(16) -0.0052(15)
N6 0.0224(19) 0.022(2) 0.0137(18) 0.0000(15) 0.0088(16) -0.0001(16)
N7 0.0137(17) 0.0181(19) 0.0104(17) 0.0025(14) 0.0046(15) 0.0007(14)
N8 0.0180(17) 0.0161(19) 0.0158(18) 0.0007(14) 0.0077(16) -0.0003(15)
N9 0.031(2) 0.024(2) 0.0136(18) 0.0007(15) 0.0108(17) 0.0029(17)
O1 0.0153(13) 0.0308(17) 0.0118(13) -0.0001(13) 0.0071(12) 0.0016(13)
O2 0.0207(15) 0.0228(17) 0.0125(14) -0.0011(12) 0.0072(13) -0.0042(13)
O3 0.0165(14) 0.0193(16) 0.0115(14) 0.0029(11) 0.0069(12) 0.0024(12)
C1 0.015(2) 0.060(4) 0.020(2) -0.005(2) 0.007(2) -0.002(2)
C2 0.0118(19) 0.018(2) 0.017(2) 0.0004(17) 0.0053(18) 0.0016(17)
C3 0.014(2) 0.016(2) 0.020(2) -0.0024(18) 0.0087(18) 0.0000(17)
C4 0.014(2) 0.024(2) 0.025(2) 0.001(2) 0.0105(19) -0.0010(19)
C5 0.022(2) 0.025(3) 0.026(2) 0.0019(19) 0.017(2) 0.0022(19)
C6 0.033(3) 0.018(2) 0.024(2) 0.0010(18) 0.016(2) -0.007(2)
C7 0.014(2) 0.014(2) 0.016(2) -0.0004(17) 0.0064(19) 0.0023(17)
C8 0.012(2) 0.016(2) 0.016(2) -0.0009(17) 0.0062(19) 0.0002(17)
C9 0.019(2) 0.021(2) 0.021(2) -0.0014(18) 0.009(2) -0.0036(18)
C10 0.021(2) 0.022(2) 0.017(2) -0.0053(18) 0.005(2) -0.0032(19)
C11 0.034(3) 0.024(3) 0.023(2) 0.0018(19) 0.018(2) 0.007(2)
C12 0.015(2) 0.020(2) 0.016(2) -0.0008(17) 0.0101(18) -0.0016(18)
C13 0.014(2) 0.012(2) 0.015(2) 0.0025(16) 0.0071(18) 0.0010(16)
C14 0.026(2) 0.015(2) 0.024(2) 0.0033(18) 0.011(2) 0.0062(19)
C15 0.029(3) 0.027(3) 0.019(2) 0.006(2) 0.006(2) 0.005(2)
C16 0.0058(18) 0.020(2) 0.0149(19) 0.0028(17) 0.0045(17) 0.0045(17)
C17 0.016(2) 0.020(2) 0.017(2) 0.0030(18) 0.0079(19) 0.0019(18)
C18 0.018(2) 0.024(2) 0.018(2) -0.0040(19) 0.005(2) 0.0021(19)
C19 0.022(2) 0.033(3) 0.012(2) 0.0010(19) 0.0084(19) 0.0047(19)
C20 0.021(2) 0.027(3) 0.020(2) 0.0073(19) 0.011(2) 0.005(2)
C21 0.017(2) 0.016(2) 0.020(2) -0.0016(18) 0.0079(19) -0.0033(17)
B1 0.014(2) 0.019(3) 0.015(2) 0.001(2) 0.007(2) 0.003(2)
Cl2 0.0527(8) 0.0309(8) 0.0814(11) -0.0043(7) 0.0361(8) -0.0100(7)
Cl3 0.0609(9) 0.0340(8) 0.0722(10) -0.0062(7) 0.0337(8) -0.0077(7)
Cl4 0.0966(12) 0.1428(18) 0.0430(8) 0.0366(10) 0.0426(9) 0.0734(12)
C22 0.036(3) 0.052(4) 0.036(3) 0.003(3) 0.014(3) 0.003(3)

loop_
_atom_type_symbol
_atom_type_description
_atom_type_scat_dispersion_real
_atom_type_scat_dispersion_imag
_atom_type_scat_source
C C 0.0033 0.0016 'International Tables Vol C Tables 4.2.6.8 and 6.1.1.4'
H H 0.0000 0.0000 'International Tables Vol C Tables 4.2.6.8 and 6.1.1.4'
B B 0.0013 0.0007 'International Tables Vol C Tables 4.2.6.8 and 6.1.1.4'
N N 0.0061 0.0033 'International Tables Vol C Tables 4.2.6.8 and 6.1.1.4'
O O 0.0106 0.0060 'International Tables Vol C Tables 4.2.6.8 and 6.1.1.4'
Cl Cl 0.1484 0.1585 'International Tables Vol C Tables 4.2.6.8 and 6.1.1.4'
Zn Zn 0.2839 1.4301 'International Tables Vol C Tables 4.2.6.8 and 6.1.1.4'

loop_
_geom_angle_atom_site_label_1
_geom_angle_atom_site_label_2
_geom_angle_atom_site_label_3
_geom_angle
N2 Zn1 N1 73.95(12)
N2 Zn1 N4 134.79(12)
N2 Zn1 N5 100.75(13)
N2 Zn1 N7 129.31(13)
N2 Zn1 N8 94.23(13)
N4 Zn1 N1 81.17(12)
N4 Zn1 N7 79.13(12)
N4 Zn1 N8 130.31(13)
N5 Zn1 N1 137.49(12)
N5 Zn1 N4 73.44(12)
N5 Zn1 N7 127.97(12)
N5 Zn1 N8 92.82(12)
N7 Zn1 N1 77.82(12)
N8 Zn1 N1 129.29(12)
N8 Zn1 N7 72.70(12)
O1 N1 Zn1 125.3(2)
C2 N1 Zn1 118.6(3)
C2 N1 O1 115.8(3)
N3 N2 Zn1 138.0(2)
C3 N2 Zn1 115.9(2)
C3 N2 N3 104.8(3)
N2 N3 H3A 124.2
C5 N3 N2 111.7(3)
C5 N3 H3A 124.2
O2 N4 Zn1 124.8(2)
C7 N4 Zn1 120.4(3)
C7 N4 O2 114.1(3)
N6 N5 Zn1 138.2(3)
C8 N5 Zn1 115.0(3)
C8 N5 N6 104.9(3)
N5 N6 H6A 124.1
C10 N6 N5 111.8(3)
C10 N6 H6A 124.1
O3 N7 Zn1 124.6(2)
C12 N7 Zn1 120.8(3)
C12 N7 O3 114.4(3)
N9 N8 Zn1 138.7(3)
C13 N8 Zn1 116.2(3)
C13 N8 N9 105.1(3)
N8 N9 H9A 124.1
C15 N9 N8 111.7(3)
C15 N9 H9A 124.1
N1 O1 B1 113.7(3)
N4 O2 B1 115.4(3)
N7 O3 B1 114.8(3)
H1A C1 H1B 109.5
H1A C1 H1C 109.5
H1B C1 H1C 109.5
C2 C1 H1A 109.5
C2 C1 H1B 109.5
C2 C1 H1C 109.5
N1 C2 C1 126.3(4)
N1 C2 C3 112.7(3)
C3 C2 C1 121.0(3)
N2 C3 C2 117.8(3)
N2 C3 C4 111.1(3)
C4 C3 C2 131.1(3)
C3 C4 H4A 127.4
C5 C4 C3 105.1(3)
C5 C4 H4A 127.4
N3 C5 C4 107.2(4)
N3 C5 H5A 126.4
C4 C5 H5A 126.4
H6B C6 H6C 109.5
H6B C6 H6D 109.5
H6C C6 H6D 109.5
C7 C6 H6B 109.5
C7 C6 H6C 109.5
C7 C6 H6D 109.5
N4 C7 C6 124.7(4)
N4 C7 C8 112.3(4)
C8 C7 C6 122.9(3)
N5 C8 C7 117.8(3)
N5 C8 C9 111.1(4)
C9 C8 C7 131.0(4)
C8 C9 H9B 127.8
C10 C9 C8 104.5(4)
C10 C9 H9B 127.8
N6 C10 C9 107.7(4)
N6 C10 H10A 126.1
C9 C10 H10A 126.1
H11A C11 H11B 109.5
H11A C11 H11C 109.5
H11B C11 H11C 109.5
C12 C11 H11A 109.5
C12 C11 H11B 109.5
C12 C11 H11C 109.5
N7 C12 C11 124.6(4)
N7 C12 C13 112.7(4)
C13 C12 C11 122.7(4)
N8 C13 C12 117.5(3)
N8 C13 C14 111.1(4)
C14 C13 C12 131.4(4)
C13 C14 H14A 128.0
C15 C14 C13 104.0(4)
C15 C14 H14A 128.0
N9 C15 C14 108.1(4)
N9 C15 H15A 126.0
C14 C15 H15A 126.0
C17 C16 B1 120.5(4)
C21 C16 C17 116.5(4)
C21 C16 B1 123.0(4)
C16 C17 H17A 118.9
C18 C17 C16 122.1(4)
C18 C17 H17A 118.9
C17 C18 H18A 120.0
C19 C18 C17 120.0(4)
C19 C18 H18A 120.0
C18 C19 H19A 120.0
C18 C19 C20 120.0(4)
C20 C19 H19A 120.0
C19 C20 H20A 120.4
C19 C20 C21 119.3(4)
C21 C20 H20A 120.4
C16 C21 C20 122.1(4)
C16 C21 H21A 119.0
C20 C21 H21A 119.0
O1 B1 C16 107.8(3)
O2 B1 O1 112.6(3)
O2 B1 O3 111.3(3)
O2 B1 C16 107.5(3)
O3 B1 O1 111.2(3)
O3 B1 C16 106.1(3)
Cl2 C22 Cl3 111.1(3)
Cl2 C22 H22A 108.3
Cl3 C22 H22A 108.3
Cl4 C22 Cl2 110.4(3)
Cl4 C22 Cl3 110.4(3)
Cl4 C22 H22A 108.3

loop_
_geom_bond_atom_site_label_1
_geom_bond_atom_site_label_2
_geom_bond_distance
Zn1 N1 2.199(3)
Zn1 N2 2.118(3)
Zn1 N4 2.159(3)
Zn1 N5 2.157(3)
Zn1 N7 2.187(3)
Zn1 N8 2.171(3)
N1 O1 1.388(4)
N1 C2 1.280(5)
N2 N3 1.349(4)
N2 C3 1.343(4)
N3 H3A 0.8800
N3 C5 1.340(5)
N4 O2 1.387(4)
N4 C7 1.288(5)
N5 N6 1.352(4)
N5 C8 1.342(5)
N6 H6A 0.8800
N6 C10 1.337(5)
N7 O3 1.387(4)
N7 C12 1.279(5)
N8 N9 1.350(4)
N8 C13 1.340(5)
N9 H9A 0.8800
N9 C15 1.330(5)
O1 B1 1.497(5)
O2 B1 1.489(5)
O3 B1 1.498(5)
C1 H1A 0.9800
C1 H1B 0.9800
C1 H1C 0.9800
C1 C2 1.492(5)
C2 C3 1.476(5)
C3 C4 1.381(5)
C4 H4A 0.9500
C4 C5 1.375(5)
C5 H5A 0.9500
C6 H6B 0.9800
C6 H6C 0.9800
C6 H6D 0.9800
C6 C7 1.488(5)
C7 C8 1.466(5)
C8 C9 1.399(5)
C9 H9B 0.9500
C9 C10 1.378(6)
C10 H10A 0.9500
C11 H11A 0.9800
C11 H11B 0.9800
C11 H11C 0.9800
C11 C12 1.491(5)
C12 C13 1.471(5)
C13 C14 1.399(5)
C14 H14A 0.9500
C14 C15 1.382(6)
C15 H15A 0.9500
C16 C17 1.401(5)
C16 C21 1.391(5)
C16 B1 1.602(6)
C17 H17A 0.9500
C17 C18 1.383(5)
C18 H18A 0.9500
C18 C19 1.375(6)
C19 H19A 0.9500
C19 C20 1.389(6)
C20 H20A 0.9500
C20 C21 1.397(5)
C21 H21A 0.9500
Cl2 C22 1.744(5)
Cl3 C22 1.758(5)
Cl4 C22 1.741(5)
C22 H22A 1.0000

loop_
_geom_hbond_atom_site_label_D
_geom_hbond_atom_site_label_H
_geom_hbond_atom_site_label_A
_geom_hbond_distance_DH
_geom_hbond_distance_HA
_geom_hbond_distance_DA
_geom_hbond_angle_DHA
_geom_hbond_site_symmetry_A
_geom_hbond_publ_flag
N3 H3A Cl1 0.88 2.241 3.108(4) 168 1_555 yes
N6 H6A Cl1 0.88 2.292 3.156(4) 167 1_555 yes
N9 H9A Cl1 0.88 2.269 3.133(4) 167 1_555 yes

loop_
_geom_torsion_atom_site_label_1
_geom_torsion_atom_site_label_2
_geom_torsion_atom_site_label_3
_geom_torsion_atom_site_label_4
_geom_torsion
Zn1 N1 O1 B1 2.4(4)
Zn1 N1 C2 C1 -172.1(3)
Zn1 N1 C2 C3 5.9(5)
Zn1 N2 N3 C5 -166.2(3)
Zn1 N2 C3 C2 -9.0(5)
Zn1 N2 C3 C4 169.5(3)
Zn1 N4 O2 B1 -4.2(4)
Zn1 N4 C7 C6 170.0(3)
Zn1 N4 C7 C8 -6.7(4)
Zn1 N5 N6 C10 163.2(3)
Zn1 N5 C8 C7 8.7(4)
Zn1 N5 C8 C9 -167.8(3)
Zn1 N7 O3 B1 -2.2(4)
Zn1 N7 C12 C11 -176.1(3)
Zn1 N7 C12 C13 4.3(4)
Zn1 N8 N9 C15 -179.5(3)
Zn1 N8 C13 C12 -0.8(5)
Zn1 N8 C13 C14 179.4(3)
N1 Zn1 N2 N3 173.5(4)
N1 Zn1 N2 C3 8.6(3)
N1 Zn1 N4 O2 -35.7(3)
N1 Zn1 N4 C7 154.1(3)
N1 Zn1 N5 N6 133.8(3)
N1 Zn1 N5 C8 -64.5(3)
N1 Zn1 N7 O3 43.2(3)
N1 Zn1 N7 C12 -141.9(3)
N1 Zn1 N8 N9 -119.9(4)
N1 Zn1 N8 C13 59.4(3)
N1 O1 B1 O2 -63.3(4)
N1 O1 B1 O3 62.3(4)
N1 O1 B1 C16 178.3(3)
N1 C2 C3 N2 2.0(5)
N1 C2 C3 C4 -176.2(4)
N2 Zn1 N1 O1 178.8(3)
N2 Zn1 N1 C2 -8.1(3)
N2 Zn1 N4 O2 -92.4(3)
N2 Zn1 N4 C7 97.4(3)
N2 Zn1 N5 N6 55.9(4)
N2 Zn1 N5 C8 -142.4(3)
N2 Zn1 N7 O3 100.4(3)
N2 Zn1 N7 C12 -84.7(3)
N2 Zn1 N8 N9 -47.2(4)
N2 Zn1 N8 C13 132.1(3)
N2 N3 C5 C4 0.4(5)
N2 C3 C4 C5 0.3(5)
N3 N2 C3 C2 -178.5(3)
N3 N2 C3 C4 0.0(4)
N4 Zn1 N1 O1 36.9(3)
N4 Zn1 N1 C2 -150.0(3)
N4 Zn1 N2 N3 -127.2(4)
N4 Zn1 N2 C3 67.9(3)
N4 Zn1 N5 N6 -170.3(4)
N4 Zn1 N5 C8 -8.7(3)
N4 Zn1 N7 O3 -40.0(3)
N4 Zn1 N7 C12 134.9(3)
N4 Zn1 N8 N9 124.4(4)
N4 Zn1 N8 C13 -56.3(3)
N4 O2 B1 O1 65.3(4)
N4 O2 B1 O3 -60.3(4)
N4 O2 B1 C16 -176.1(3)
N4 C7 C8 N5 -1.6(5)
N4 C7 C8 C9 174.1(4)
N5 Zn1 N1 O1 90.3(3)
N5 Zn1 N1 C2 -96.6(3)
N5 Zn1 N2 N3 -49.9(4)
N5 Zn1 N2 C3 145.2(3)
N5 Zn1 N4 O2 178.8(3)
N5 Zn1 N4 C7 8.6(3)
N5 Zn1 N7 O3 -98.8(3)
N5 Zn1 N7 C12 76.1(3)
N5 Zn1 N8 N9 53.8(4)
N5 Zn1 N8 C13 -126.9(3)
N5 N6 C10 C9 -0.2(5)
N5 C8 C9 C10 0.3(5)
N6 N5 C8 C7 176.1(3)
N6 N5 C8 C9 -0.4(4)
N7 Zn1 N1 O1 -43.7(3)
N7 Zn1 N1 C2 129.3(3)
N7 Zn1 N2 N3 114.8(4)
N7 Zn1 N2 C3 -50.1(3)
N7 Zn1 N4 O2 43.5(3)
N7 Zn1 N4 C7 -126.7(3)
N7 Zn1 N5 N6 -109.1(4)
N7 Zn1 N5 C8 52.5(3)
N7 Zn1 N8 N9 -177.2(4)
N7 Zn1 N8 C13 2.1(3)
N7 O3 B1 O1 -63.0(4)
N7 O3 B1 O2 63.4(4)
N7 O3 B1 C16 -179.9(3)
N7 C12 C13 N8 -2.2(5)
N7 C12 C13 C14 177.6(4)
N8 Zn1 N1 O1 -99.0(3)
N8 Zn1 N1 C2 74.1(4)
N8 Zn1 N2 N3 43.7(4)
N8 Zn1 N2 C3 -121.1(3)
N8 Zn1 N4 O2 99.4(3)
N8 Zn1 N4 C7 -70.8(3)
N8 Zn1 N5 N6 -38.9(4)
N8 Zn1 N5 C8 122.7(3)
N8 Zn1 N7 O3 -178.5(3)
N8 Zn1 N7 C12 -3.6(3)
N8 N9 C15 C14 -0.8(5)
N8 C13 C14 C15 0.7(5)
N9 N8 C13 C12 178.7(3)
N9 N8 C13 C14 -1.1(4)
O1 N1 C2 C1 1.7(6)
O1 N1 C2 C3 179.6(3)
O2 N4 C7 C6 -1.2(5)
O2 N4 C7 C8 -177.9(3)
O3 N7 C12 C11 -0.7(5)
O3 N7 C12 C13 179.6(3)
C1 C2 C3 N2 -180.0(4)
C1 C2 C3 C4 1.9(7)
C2 N1 O1 B1 -170.9(4)
C2 C3 C4 C5 178.5(4)
C3 N2 N3 C5 -0.2(4)
C3 C4 C5 N3 -0.4(5)
C6 C7 C8 N5 -178.3(4)
C6 C7 C8 C9 -2.6(7)
C7 N4 O2 B1 166.5(3)
C7 C8 C9 C10 -175.6(4)
C8 N5 N6 C10 0.4(4)
C8 C9 C10 N6 0.0(5)
C11 C12 C13 N8 178.2(4)
C11 C12 C13 C14 -2.0(7)
C12 N7 O3 B1 -177.3(3)
C12 C13 C14 C15 -179.1(4)
C13 N8 N9 C15 1.2(4)
C13 C14 C15 N9 0.0(5)
C16 C17 C18 C19 0.4(6)
C17 C16 C21 C20 0.1(6)
C17 C16 B1 O1 -67.0(5)
C17 C16 B1 O2 171.4(3)
C17 C16 B1 O3 52.3(4)
C17 C18 C19 C20 -0.7(6)
C18 C19 C20 C21 0.7(6)
C19 C20 C21 C16 -0.4(6)
C21 C16 C17 C18 -0.1(6)
C21 C16 B1 O1 114.8(4)
C21 C16 B1 O2 -6.8(5)
C21 C16 B1 O3 -126.0(4)
B1 C16 C17 C18 -178.4(4)
B1 C16 C21 C20 178.4(4)
